data_1505255
loop_
_publ_author_name
'Bi, Hai-Peng'
'Guo, Li-Na'
'Duan, Xin-Hua'
'Gou, Fa-Rong'
'Huang, Shu-Hao'
'Liu, Xue-Yuan'
'Liang, Yong-Min'

_publ_section_title
;
 Highly regio- and stereoselective synthesis of indene derivatives via
 electrophilic cyclization.
;
_journal_issue 3
_journal_name_full 'Organic letters'
_journal_page_first 397
_journal_page_last 400
_journal_paper_doi 10.1021/ol062683e
_journal_volume 9
_journal_year 2007
_chemical_formula_sum 'C20 H17 I O4'
_chemical_formula_weight 448.24
_chemical_name_systematic
; 
 ? 
;
_space_group_IT_number 2
_symmetry_cell_setting triclinic
_symmetry_space_group_name_Hall '-P 1'
_symmetry_space_group_name_H-M 'P -1'
_atom_sites_solution_hydrogens geom
_atom_sites_solution_primary direct
_atom_sites_solution_secondary difmap
_audit_creation_method SHELXL-97
_cell_angle_alpha 98.11(2)
_cell_angle_beta 96.80(2)
_cell_angle_gamma 96.62(3)
_cell_formula_units_Z 2
_cell_length_a 7.615(16)
_cell_length_b 9.91(2)
_cell_length_c 12.33(2)
_cell_measurement_reflns_used 2583
_cell_measurement_temperature 298(2)
_cell_measurement_theta_max 28.189
_cell_measurement_theta_min 2.474
_cell_volume 906(3)
_computing_cell_refinement 'Bruker SMART'
_computing_data_collection 'Bruker SMART'
_computing_data_reduction 'Bruker SAINT'
_computing_molecular_graphics 'Bruker SHELXTL'
_computing_publication_material 'Bruker SHELXTL'
_computing_structure_refinement 'SHELXL-97 (Sheldrick, 1997)'
_computing_structure_solution 'SHELXS-97 (Sheldrick, 1990)'
_diffrn_ambient_temperature 298(2)
_diffrn_measured_fraction_theta_full 0.956
_diffrn_measured_fraction_theta_max 0.956
_diffrn_measurement_device_type 'CCD area detector'
_diffrn_measurement_method 'phi and omega scans'
_diffrn_radiation_monochromator graphite
_diffrn_radiation_source 'fine-focus sealed tube'
_diffrn_radiation_type MoK\a
_diffrn_radiation_wavelength 0.71073
_diffrn_reflns_av_R_equivalents 0.0485
_diffrn_reflns_av_sigmaI/netI 0.0936
_diffrn_reflns_limit_h_max 8
_diffrn_reflns_limit_h_min -9
_diffrn_reflns_limit_k_max 11
_diffrn_reflns_limit_k_min -8
_diffrn_reflns_limit_l_max 14
_diffrn_reflns_limit_l_min -14
_diffrn_reflns_number 4244
_diffrn_reflns_theta_full 25.01
_diffrn_reflns_theta_max 25.01
_diffrn_reflns_theta_min 1.68
_exptl_absorpt_coefficient_mu 1.787
_exptl_absorpt_correction_T_max 0.5499
_exptl_absorpt_correction_T_min 0.4685
_exptl_absorpt_correction_type multi-scan
_exptl_absorpt_process_details sadabs
_exptl_crystal_density_diffrn 1.642
_exptl_crystal_density_meas 0
_exptl_crystal_density_method 'not measured'
_exptl_crystal_F_000 444
_exptl_crystal_size_max 0.50
_exptl_crystal_size_mid 0.45
_exptl_crystal_size_min 0.38
_refine_diff_density_max 1.840
_refine_diff_density_min -2.845
_refine_diff_density_rms 0.230
_refine_ls_extinction_method none
_refine_ls_goodness_of_fit_ref 1.008
_refine_ls_hydrogen_treatment mixed
_refine_ls_matrix_type full
_refine_ls_number_parameters 226
_refine_ls_number_reflns 3045
_refine_ls_number_restraints 0
_refine_ls_restrained_S_all 1.008
_refine_ls_R_factor_all 0.0992
_refine_ls_R_factor_gt 0.0789
_refine_ls_shift/su_max 0.000
_refine_ls_shift/su_mean 0.000
_refine_ls_structure_factor_coef Fsqd
_refine_ls_weighting_details 'calc w=1/[\s^2^(Fo^2^)+(0.1486P)^2^+0.0000P] where P=(Fo^2^+2Fc^2^)/3'
_refine_ls_weighting_scheme calc
_refine_ls_wR_factor_gt 0.1902
_refine_ls_wR_factor_ref 0.2136
_reflns_number_gt 2347
_reflns_number_total 3045
_reflns_threshold_expression >2sigma(I)
_cod_data_source_file ol062683esi20061102_100211.cif
_cod_data_source_block 060808b
_cod_depositor_comments
;
The following automatic conversions were performed:

'_symmetry_cell_setting' value 'Triclinic' changed to 'triclinic'
according to /home/saulius/struct/CIF-dictionaries/cif_core.dic
dictionary named 'cif_core.dic' version 2.4.1 from 2010-06-29.

Automatic conversion script
Id: cif_fix_values 1715 2011-07-08 13:25:40Z adriana 
;
_cod_original_sg_symbol_H-M P-1
_cod_database_code 1505255

loop_
_symmetry_equiv_pos_as_xyz
'x, y, z'
'-x, -y, -z'

loop_
_atom_site_label
_atom_site_type_symbol
_atom_site_fract_x
_atom_site_fract_y
_atom_site_fract_z
_atom_site_U_iso_or_equiv
_atom_site_adp_type
_atom_site_occupancy
_atom_site_symmetry_multiplicity
_atom_site_calc_flag
_atom_site_refinement_flags
I1 I 0.77173(8) 0.59007(6) 0.54038(4) 0.0408(3) Uani 1 1 d .
O1 O 0.4915(10) 0.0544(8) 0.1535(6) 0.056(2) Uani 1 1 d .
O2 O 0.3783(10) 0.2308(8) 0.2373(6) 0.0508(18) Uani 1 1 d .
O3 O 0.9540(9) 0.3346(8) 0.2001(6) 0.0518(19) Uani 1 1 d .
O4 O 0.7034(10) 0.2901(8) 0.0802(5) 0.0504(18) Uani 1 1 d .
C1 C 0.5034(14) 0.1734(10) 0.2175(7) 0.041(2) Uani 1 1 d .
C2 C 0.3122(17) -0.0063(13) 0.1014(10) 0.067(4) Uani 1 1 d .
H2A H 0.3180 -0.0928 0.0566 0.101 Uiso 1 1 calc R
H2B H 0.2628 0.0547 0.0557 0.101 Uiso 1 1 calc R
H2C H 0.2378 -0.0208 0.1575 0.101 Uiso 1 1 calc R
C3 C 0.7817(13) 0.2902(10) 0.1703(7) 0.037(2) Uani 1 1 d .
C4 C 1.0459(17) 0.3953(16) 0.1190(10) 0.070(4) Uani 1 1 d .
H4A H 1.1691 0.4238 0.1486 0.104 Uiso 1 1 calc R
H4B H 0.9919 0.4737 0.1011 0.104 Uiso 1 1 calc R
H4C H 1.0379 0.3288 0.0533 0.104 Uiso 1 1 calc R
C5 C 0.6990(12) 0.2306(9) 0.2631(7) 0.0311(19) Uani 1 1 d .
C6 C 0.8014(14) 0.1126(10) 0.2996(8) 0.043(2) Uani 1 1 d .
H6A H 0.7575 0.0255 0.2525 0.051 Uiso 1 1 calc R
H6B H 0.9287 0.1336 0.2982 0.051 Uiso 1 1 calc R
C7 C 0.7609(12) 0.1102(10) 0.4143(8) 0.038(2) Uani 1 1 d .
C8 C 0.7723(14) 0.0035(11) 0.4761(9) 0.047(2) Uani 1 1 d .
H8 H 0.8122 -0.0778 0.4479 0.056 Uiso 1 1 calc R
C9 C 0.7227(15) 0.0221(12) 0.5799(10) 0.056(3) Uani 1 1 d .
H9 H 0.7272 -0.0480 0.6226 0.067 Uiso 1 1 calc R
C10 C 0.6664(14) 0.1440(12) 0.6217(9) 0.047(3) Uani 1 1 d .
H10 H 0.6316 0.1540 0.6918 0.056 Uiso 1 1 calc R
C11 C 0.6606(12) 0.2501(11) 0.5623(7) 0.037(2) Uani 1 1 d .
H11 H 0.6260 0.3328 0.5923 0.045 Uiso 1 1 calc R
C12 C 0.7071(11) 0.2321(9) 0.4568(7) 0.0308(19) Uani 1 1 d .
C13 C 0.7085(12) 0.3292(10) 0.3717(6) 0.0317(19) Uani 1 1 d .
C14 C 0.7257(11) 0.4651(9) 0.3848(6) 0.0262(17) Uani 1 1 d .
C15 C 0.7123(12) 0.5518(9) 0.2932(7) 0.0311(19) Uani 1 1 d .
C16 C 0.8603(14) 0.6477(11) 0.2832(9) 0.049(3) Uani 1 1 d .
H16 H 0.9658 0.6576 0.3317 0.058 Uiso 1 1 calc R
C17 C 0.8434(19) 0.7267(12) 0.1988(11) 0.066(3) Uani 1 1 d .
H17 H 0.9395 0.7900 0.1911 0.079 Uiso 1 1 calc R
C18 C 0.689(2) 0.7139(13) 0.1266(10) 0.070(4) Uani 1 1 d .
H18 H 0.6803 0.7666 0.0699 0.084 Uiso 1 1 calc R
C19 C 0.548(2) 0.6229(14) 0.1391(9) 0.066(3) Uani 1 1 d .
H19 H 0.4415 0.6155 0.0914 0.079 Uiso 1 1 calc R
C20 C 0.5577(14) 0.5410(11) 0.2210(8) 0.042(2) Uani 1 1 d .
H20 H 0.4598 0.4786 0.2272 0.051 Uiso 1 1 calc R

loop_
_atom_site_aniso_label
_atom_site_aniso_U_11
_atom_site_aniso_U_22
_atom_site_aniso_U_33
_atom_site_aniso_U_23
_atom_site_aniso_U_13
_atom_site_aniso_U_12
I1 0.0499(5) 0.0459(5) 0.0250(4) -0.0053(3) 0.0118(3) 0.0061(3)
O1 0.057(5) 0.052(4) 0.049(4) -0.017(4) 0.012(3) -0.003(3)
O2 0.044(4) 0.055(4) 0.050(4) -0.004(4) 0.008(3) 0.008(3)
O3 0.037(4) 0.090(6) 0.036(4) 0.022(4) 0.020(3) 0.011(4)
O4 0.062(5) 0.064(5) 0.026(4) 0.007(3) 0.009(3) 0.008(4)
C1 0.052(6) 0.049(6) 0.020(4) 0.002(4) 0.008(4) 0.002(5)
C2 0.071(8) 0.068(8) 0.047(7) -0.013(6) 0.003(6) -0.019(6)
C3 0.050(6) 0.046(5) 0.020(4) 0.001(4) 0.021(4) 0.013(4)
C4 0.058(8) 0.112(11) 0.052(7) 0.033(7) 0.035(6) 0.016(7)
C5 0.040(5) 0.033(5) 0.021(4) -0.002(4) 0.014(3) 0.006(4)
C6 0.053(6) 0.043(6) 0.036(5) 0.003(4) 0.016(4) 0.019(4)
C7 0.038(5) 0.043(5) 0.035(5) 0.006(4) 0.013(4) 0.007(4)
C8 0.046(6) 0.044(6) 0.055(6) 0.015(5) 0.016(5) 0.010(4)
C9 0.053(7) 0.061(7) 0.059(7) 0.031(6) 0.014(5) 0.002(5)
C10 0.044(6) 0.062(7) 0.039(5) 0.019(5) 0.013(4) 0.000(5)
C11 0.041(5) 0.053(6) 0.021(4) 0.009(4) 0.014(4) 0.003(4)
C12 0.029(4) 0.033(5) 0.034(5) 0.011(4) 0.011(3) 0.006(3)
C13 0.034(5) 0.046(6) 0.016(4) 0.004(4) 0.007(3) 0.006(4)
C14 0.031(4) 0.033(5) 0.014(4) -0.006(3) 0.008(3) 0.012(3)
C15 0.044(5) 0.029(4) 0.024(4) 0.001(3) 0.017(4) 0.011(4)
C16 0.046(6) 0.054(6) 0.048(6) 0.017(5) 0.015(5) 0.002(5)
C17 0.084(9) 0.052(7) 0.069(8) 0.022(6) 0.037(7) 0.003(6)
C18 0.120(12) 0.058(8) 0.047(7) 0.028(6) 0.035(8) 0.027(7)
C19 0.098(10) 0.073(8) 0.034(6) 0.015(6) 0.012(6) 0.033(7)
C20 0.050(6) 0.045(6) 0.035(5) 0.004(4) 0.011(4) 0.015(4)

loop_
_atom_type_symbol
_atom_type_description
_atom_type_scat_dispersion_real
_atom_type_scat_dispersion_imag
_atom_type_scat_source
C C 0.0033 0.0016 'International Tables Vol C Tables 4.2.6.8 and 6.1.1.4'
H H 0.0000 0.0000 'International Tables Vol C Tables 4.2.6.8 and 6.1.1.4'
O O 0.0106 0.0060 'International Tables Vol C Tables 4.2.6.8 and 6.1.1.4'
I I -0.4742 1.8119 'International Tables Vol C Tables 4.2.6.8 and 6.1.1.4'

loop_
_geom_angle_atom_site_label_1
_geom_angle_atom_site_label_2
_geom_angle_atom_site_label_3
_geom_angle
C1 O1 C2 116.0(9)
C3 O3 C4 116.2(8)
O2 C1 O1 124.2(9)
O2 C1 C5 124.3(9)
O1 C1 C5 111.4(9)
O1 C2 H2A 109.5
O1 C2 H2B 109.5
H2A C2 H2B 109.5
O1 C2 H2C 109.5
H2A C2 H2C 109.5
H2B C2 H2C 109.5
O4 C3 O3 124.3(8)
O4 C3 C5 124.3(9)
O3 C3 C5 111.3(7)
O3 C4 H4A 109.5
O3 C4 H4B 109.5
H4A C4 H4B 109.5
O3 C4 H4C 109.5
H4A C4 H4C 109.5
H4B C4 H4C 109.5
C3 C5 C13 116.1(7)
C3 C5 C1 107.1(7)
C13 C5 C1 110.3(7)
C3 C5 C6 110.4(7)
C13 C5 C6 102.8(7)
C1 C5 C6 110.1(8)
C7 C6 C5 102.5(7)
C7 C6 H6A 111.3
C5 C6 H6A 111.3
C7 C6 H6B 111.3
C5 C6 H6B 111.3
H6A C6 H6B 109.2
C12 C7 C8 121.4(9)
C12 C7 C6 110.9(8)
C8 C7 C6 127.8(9)
C9 C8 C7 117.9(10)
C9 C8 H8 121.1
C7 C8 H8 121.1
C8 C9 C10 120.5(10)
C8 C9 H9 119.7
C10 C9 H9 119.7
C11 C10 C9 121.5(10)
C11 C10 H10 119.3
C9 C10 H10 119.3
C10 C11 C12 118.6(10)
C10 C11 H11 120.7
C12 C11 H11 120.7
C7 C12 C11 120.0(9)
C7 C12 C13 109.9(8)
C11 C12 C13 130.1(8)
C14 C13 C12 130.5(8)
C14 C13 C5 126.9(8)
C12 C13 C5 102.5(7)
C13 C14 C15 126.1(7)
C13 C14 I1 123.2(6)
C15 C14 I1 110.7(6)
C20 C15 C16 119.4(9)
C20 C15 C14 121.0(8)
C16 C15 C14 119.5(8)
C17 C16 C15 118.2(11)
C17 C16 H16 120.9
C15 C16 H16 120.9
C18 C17 C16 121.7(11)
C18 C17 H17 119.1
C16 C17 H17 119.1
C19 C18 C17 119.0(11)
C19 C18 H18 120.5
C17 C18 H18 120.5
C18 C19 C20 121.6(12)
C18 C19 H19 119.2
C20 C19 H19 119.2
C15 C20 C19 120.0(11)
C15 C20 H20 120.0
C19 C20 H20 120.0

loop_
_geom_bond_atom_site_label_1
_geom_bond_atom_site_label_2
_geom_bond_distance
I1 C14 2.099(8)
O1 C1 1.311(11)
O1 C2 1.460(13)
O2 C1 1.197(12)
O3 C3 1.325(12)
O3 C4 1.446(13)
O4 C3 1.197(11)
C1 C5 1.540(13)
C2 H2A 0.9600
C2 H2B 0.9600
C2 H2C 0.9600
C3 C5 1.527(12)
C4 H4A 0.9600
C4 H4B 0.9600
C4 H4C 0.9600
C5 C13 1.531(11)
C5 C6 1.566(13)
C6 C7 1.487(13)
C6 H6A 0.9700
C6 H6B 0.9700
C7 C12 1.374(13)
C7 C8 1.392(14)
C8 C9 1.370(16)
C8 H8 0.9300
C9 C10 1.380(17)
C9 H9 0.9300
C10 C11 1.365(15)
C10 H10 0.9300
C11 C12 1.381(12)
C11 H11 0.9300
C12 C13 1.521(12)
C13 C14 1.323(13)
C14 C15 1.513(12)
C15 C20 1.373(14)
C15 C16 1.417(13)
C16 C17 1.390(17)
C16 H16 0.9300
C17 C18 1.373(19)
C17 H17 0.9300
C18 C19 1.358(18)
C18 H18 0.9300
C19 C20 1.383(15)
C19 H19 0.9300
C20 H20 0.9300

loop_
_cod_related_entry_id
_cod_related_entry_code
_cod_related_entry_database
1 21199627 ChemSpider
